data_4025590
loop_
_publ_author_name
'Devarajulu Sureshkumar'
'Srinivasamurthy Koutha'
'Venkataraman Ganesh'
'Srinivasan Chandrasekaran'

_publ_contact_author_address
; 
Department of Organic Chemistry
Indian Institute of Science
Bangaloe 560012, Karnataka
India
;
_publ_contact_author_email scn@orgchem.iisc.ernet.in
_publ_contact_author_fax '+91 80 23602423'
_publ_contact_author_name 'Prof. Srinivasan Chandrasekaran'
_publ_contact_author_phone '+91 80 22932404'
_publ_section_title
;
 Tetrathiomolybdate Mediated Rearrangement of Aziridinemethanol Tosylates:
 A Thia-Aza-Payne Rearrangement
;
_journal_name_full 'Journal of Organic Chemistry'
_journal_page_first 5533
_journal_page_last 5541
_journal_paper_doi 10.1021/jo100640w
_journal_volume 75
_journal_year 2010
_chemical_formula_moiety 'C14 H19 N O2 S2'
_chemical_formula_sum 'C14 H19 N O2 S2'
_chemical_formula_weight 297.42
_chemical_melting_point 421.15
_chemical_name_common thia-bicylo[3.2.1]heptan
_chemical_name_systematic
;
 4-methyl-N-((1S*,5R*,7S*)-1-methyl-6-thiabicyclo[3.1.1]heptan-7-yl)
 benzenesulfonamide
;
_space_group_IT_number 2
_symmetry_cell_setting triclinic
_symmetry_space_group_name_Hall '-P 1'
_symmetry_space_group_name_H-M 'P -1'
_atom_sites_solution_hydrogens geom
_atom_sites_solution_primary direct
_atom_sites_solution_secondary difmap
_cell_angle_alpha 77.985(4)
_cell_angle_beta 75.571(4)
_cell_angle_gamma 88.780(4)
_cell_formula_units_Z 2
_cell_length_a 7.5303(19)
_cell_length_b 8.964(2)
_cell_length_c 11.913(3)
_cell_measurement_temperature 296(2)
_cell_measurement_theta_max 25.00
_cell_measurement_theta_min 1.81
_cell_volume 761.3(3)
_computing_cell_refinement SMART
_computing_data_collection 'SMART (Bruker, 1998)'
_computing_data_reduction 'SAINT (Bruker, 1998)'
_computing_molecular_graphics 'Ortep-3 for Windows (Farrugia, 1997) and CAMERON (Watkin et al., 1993)'
_computing_publication_material 'PLATON (Spek, 2003)'
_computing_structure_refinement 'SHELXL-97 (Sheldrick, 1997)'
_computing_structure_solution 'SIR92 (Altomare et al., 1993)'
_diffrn_ambient_temperature 296(2)
_diffrn_measured_fraction_theta_full 0.994
_diffrn_measured_fraction_theta_max 0.994
_diffrn_measurement_device_type 'Bruker SMART CCD area detector'
_diffrn_measurement_method '\f and \w scans'
_diffrn_radiation_monochromator graphite
_diffrn_radiation_source 'fine-focus sealed tube'
_diffrn_radiation_type MoK\a
_diffrn_radiation_wavelength 0.71073
_diffrn_reflns_av_R_equivalents 0.0186
_diffrn_reflns_av_sigmaI/netI 0.0257
_diffrn_reflns_limit_h_max 8
_diffrn_reflns_limit_h_min -8
_diffrn_reflns_limit_k_max 10
_diffrn_reflns_limit_k_min -10
_diffrn_reflns_limit_l_max 14
_diffrn_reflns_limit_l_min -14
_diffrn_reflns_number 6646
_diffrn_reflns_theta_full 25.00
_diffrn_reflns_theta_max 25.00
_diffrn_reflns_theta_min 1.81
_exptl_absorpt_coefficient_mu 0.347
_exptl_absorpt_correction_T_max 0.9152
_exptl_absorpt_correction_T_min 0.8852
_exptl_absorpt_correction_type multi-scan
_exptl_absorpt_process_details '(SADABS; Sheldrick, 1997)'
_exptl_crystal_colour colorless
_exptl_crystal_density_diffrn 1.297
_exptl_crystal_density_method 'not measured'
_exptl_crystal_description block
_exptl_crystal_F_000 316
_exptl_crystal_size_max 0.36
_exptl_crystal_size_mid 0.27
_exptl_crystal_size_min 0.26
_refine_diff_density_max 1.049
_refine_diff_density_min -0.317
_refine_diff_density_rms 0.078
_refine_ls_extinction_method none
_refine_ls_goodness_of_fit_ref 1.030
_refine_ls_hydrogen_treatment mixed
_refine_ls_matrix_type full
_refine_ls_number_parameters 178
_refine_ls_number_reflns 2658
_refine_ls_number_restraints 0
_refine_ls_restrained_S_all 1.030
_refine_ls_R_factor_all 0.1030
_refine_ls_R_factor_gt 0.0842
_refine_ls_shift/su_max 0.000
_refine_ls_shift/su_mean 0.000
_refine_ls_structure_factor_coef Fsqd
_refine_ls_weighting_details 'calc w=1/[\s^2^(Fo^2^)+(0.1260P)^2^+1.0722P] where P=(Fo^2^+2Fc^2^)/3'
_refine_ls_weighting_scheme calc
_refine_ls_wR_factor_gt 0.2247
_refine_ls_wR_factor_ref 0.2388
_reflns_number_gt 2047
_reflns_number_total 2658
_reflns_threshold_expression I>2sigma(I)
_cod_data_source_file jo100640w_si_001_4.cif
_cod_data_source_block compound16
_cod_depositor_comments
;
The following automatic conversions were performed:

'_chemical_melting_point' value '148 deg' was changed to '421.15' -
it was converted from degrees Celsius(C) to Kelvins(K).

Automatic conversion script
Id: cif_fix_values 1569 2011-02-09 13:29:24Z adriana 

The following automatic conversions were performed:

'_symmetry_cell_setting' value 'Triclinic' changed to 'triclinic'
according to the built-in table from CIF Core dictionary named
'cif_core.dic' version 2.4.1 from 2010-06-29.

Automatic conversion script
Id: cif_fix_values 1646 2011-03-28 12:23:43Z adriana 
;
_cod_database_code 4025590

loop_
_symmetry_equiv_pos_as_xyz
'x, y, z'
'-x, -y, -z'

loop_
_atom_site_label
_atom_site_type_symbol
_atom_site_fract_x
_atom_site_fract_y
_atom_site_fract_z
_atom_site_U_iso_or_equiv
_atom_site_adp_type
_atom_site_occupancy
_atom_site_symmetry_multiplicity
_atom_site_calc_flag
_atom_site_refinement_flags
_atom_site_disorder_assembly
_atom_site_disorder_group
H1N H 0.074(7) 0.364(6) 0.095(4) 0.055(14) Uiso 1 1 d . . .
S2 S 0.14713(17) 0.56454(12) 0.12758(10) 0.0583(4) Uani 1 1 d . . .
S1 S 0.1781(3) 0.03139(17) 0.35135(14) 0.0926(6) Uani 1 1 d . . .
O2 O 0.1280(5) 0.6419(4) 0.0133(3) 0.0710(10) Uani 1 1 d . . .
O1 O 0.3063(5) 0.5938(4) 0.1644(3) 0.0738(10) Uani 1 1 d . . .
N1 N 0.1399(6) 0.3844(4) 0.1279(4) 0.0588(11) Uani 1 1 d . . .
C8 C -0.0449(7) 0.6052(5) 0.2347(4) 0.0592(12) Uani 1 1 d . . .
C1 C 0.1709(7) 0.2708(5) 0.2271(4) 0.0560(11) Uani 1 1 d . . .
H1A H 0.2455 0.3188 0.2673 0.067 Uiso 1 1 calc R . .
C9 C -0.0238(8) 0.6304(6) 0.3415(5) 0.0684(14) Uani 1 1 d . . .
H9 H 0.0907 0.6220 0.3583 0.082 Uiso 1 1 calc R . .
C13 C -0.2170(8) 0.6158(6) 0.2123(5) 0.0704(14) Uani 1 1 d . . .
H13 H -0.2324 0.5968 0.1414 0.084 Uiso 1 1 calc R . .
C11 C -0.3456(8) 0.6828(6) 0.4003(5) 0.0720(14) Uani 1 1 d . . .
C12 C -0.3635(8) 0.6536(7) 0.2929(5) 0.0792(16) Uani 1 1 d . . .
H12 H -0.4780 0.6601 0.2762 0.095 Uiso 1 1 calc R . .
C10 C -0.1725(9) 0.6679(7) 0.4223(5) 0.0798(16) Uani 1 1 d . . .
H10 H -0.1573 0.6840 0.4940 0.096 Uiso 1 1 calc R . .
C4 C -0.0479(13) 0.0351(7) 0.1810(7) 0.106(2) Uani 1 1 d . . .
H4A H -0.0693 -0.0715 0.2201 0.127 Uiso 1 1 calc R . .
H4B H -0.1156 0.0541 0.1203 0.127 Uiso 1 1 calc R . .
C14 C -0.5053(10) 0.7300(8) 0.4875(6) 0.101(2) Uani 1 1 d . . .
H14A H -0.5107 0.6708 0.5654 0.122 Uiso 1 1 calc R . .
H14B H -0.6167 0.7132 0.4659 0.122 Uiso 1 1 calc R . .
H14C H -0.4909 0.8363 0.4871 0.122 Uiso 1 1 calc R . .
C3 C -0.1325(9) 0.1327(8) 0.2743(7) 0.101(2) Uani 1 1 d . . .
H3A H -0.1899 0.2209 0.2375 0.121 Uiso 1 1 calc R . .
H3B H -0.2255 0.0725 0.3382 0.121 Uiso 1 1 calc R . .
C2 C 0.0115(9) 0.1817(7) 0.3209(6) 0.0923(18) Uani 1 1 d . . .
H2 H -0.0354 0.2319 0.3876 0.111 Uiso 1 1 calc R . .
C6 C 0.2632(10) 0.1275(9) 0.1974(6) 0.108(3) Uani 1 1 d . . .
C5 C 0.1485(11) 0.0581(7) 0.1214(6) 0.092(2) Uani 1 1 d . . .
H5A H 0.1626 0.1268 0.0449 0.111 Uiso 1 1 calc R . .
H5B H 0.1987 -0.0389 0.1075 0.111 Uiso 1 1 calc R . .
C7 C 0.4499(12) 0.1312(12) 0.1372(10) 0.172(5) Uani 1 1 d . . .
H7A H 0.4630 0.1685 0.0539 0.206 Uiso 1 1 calc R . .
H7B H 0.4962 0.0301 0.1503 0.206 Uiso 1 1 calc R . .
H7C H 0.5177 0.1974 0.1664 0.206 Uiso 1 1 calc R . .

loop_
_atom_site_aniso_label
_atom_site_aniso_U_11
_atom_site_aniso_U_22
_atom_site_aniso_U_33
_atom_site_aniso_U_23
_atom_site_aniso_U_13
_atom_site_aniso_U_12
S2 0.0813(9) 0.0410(6) 0.0604(7) -0.0047(5) -0.0364(6) -0.0105(5)
S1 0.1406(15) 0.0634(9) 0.0848(11) 0.0000(7) -0.0623(10) 0.0178(9)
O2 0.103(3) 0.0507(18) 0.062(2) 0.0046(15) -0.0391(19) -0.0154(17)
O1 0.084(2) 0.065(2) 0.083(2) -0.0137(18) -0.0408(19) -0.0118(17)
N1 0.083(3) 0.043(2) 0.058(2) -0.0075(17) -0.036(2) -0.0042(18)
C8 0.088(3) 0.036(2) 0.065(3) -0.0060(19) -0.043(3) -0.004(2)
C1 0.077(3) 0.045(2) 0.053(3) -0.0102(19) -0.028(2) 0.001(2)
C9 0.090(4) 0.062(3) 0.072(3) -0.021(3) -0.050(3) 0.014(3)
C13 0.090(4) 0.067(3) 0.065(3) -0.010(2) -0.042(3) -0.009(3)
C11 0.089(4) 0.057(3) 0.074(3) -0.010(2) -0.032(3) 0.007(3)
C12 0.080(4) 0.077(4) 0.088(4) -0.007(3) -0.043(3) -0.006(3)
C10 0.110(5) 0.076(4) 0.072(3) -0.025(3) -0.049(3) 0.012(3)
C4 0.160(7) 0.064(4) 0.111(5) -0.022(4) -0.064(5) 0.012(4)
C14 0.111(5) 0.088(5) 0.108(5) -0.020(4) -0.033(4) 0.008(4)
C3 0.079(4) 0.095(5) 0.120(6) -0.006(4) -0.021(4) -0.006(3)
C2 0.105(5) 0.078(4) 0.092(4) 0.006(3) -0.042(4) 0.001(3)
C6 0.106(5) 0.110(5) 0.082(4) 0.001(4) 0.001(4) 0.053(4)
C5 0.148(7) 0.059(3) 0.085(4) -0.011(3) -0.061(4) 0.001(4)
C7 0.106(6) 0.133(8) 0.221(11) -0.013(8) 0.040(7) 0.005(5)

loop_
_atom_type_symbol
_atom_type_description
_atom_type_scat_dispersion_real
_atom_type_scat_dispersion_imag
_atom_type_scat_source
C C 0.0033 0.0016 'International Tables Vol C Tables 4.2.6.8 and 6.1.1.4'
H H 0.0000 0.0000 'International Tables Vol C Tables 4.2.6.8 and 6.1.1.4'
N N 0.0061 0.0033 'International Tables Vol C Tables 4.2.6.8 and 6.1.1.4'
O O 0.0106 0.0060 'International Tables Vol C Tables 4.2.6.8 and 6.1.1.4'
S S 0.1246 0.1234 'International Tables Vol C Tables 4.2.6.8 and 6.1.1.4'

loop_
_geom_angle_atom_site_label_1
_geom_angle_atom_site_label_2
_geom_angle_atom_site_label_3
_geom_angle
_geom_angle_site_symmetry_1
_geom_angle_site_symmetry_3
_geom_angle_publ_flag
O1 S2 O2 119.5(2) . . ?
O1 S2 N1 107.2(2) . . ?
O2 S2 N1 106.0(2) . . ?
O1 S2 C8 107.4(2) . . ?
O2 S2 C8 107.8(2) . . ?
N1 S2 C8 108.5(2) . . ?
C6 S1 C2 73.6(3) . . ?
C1 N1 S2 121.1(3) . . ?
C1 N1 H1N 118(4) . . ?
S2 N1 H1N 113(4) . . ?
C13 C8 C9 119.4(5) . . ?
C13 C8 S2 120.6(4) . . ?
C9 C8 S2 120.0(4) . . ?
N1 C1 C6 116.3(4) . . ?
N1 C1 C2 121.4(4) . . ?
C6 C1 C2 93.1(5) . . ?
N1 C1 H1A 108.3 . . ?
C6 C1 H1A 108.3 . . ?
C2 C1 H1A 108.3 . . ?
C10 C9 C8 119.6(5) . . ?
C10 C9 H9 120.2 . . ?
C8 C9 H9 120.2 . . ?
C12 C13 C8 120.6(5) . . ?
C12 C13 H13 119.7 . . ?
C8 C13 H13 119.7 . . ?
C10 C11 C12 117.1(5) . . ?
C10 C11 C14 121.4(5) . . ?
C12 C11 C14 121.5(6) . . ?
C13 C12 C11 121.4(5) . . ?
C13 C12 H12 119.3 . . ?
C11 C12 H12 119.3 . . ?
C9 C10 C11 122.0(5) . . ?
C9 C10 H10 119.0 . . ?
C11 C10 H10 119.0 . . ?
C5 C4 C3 118.3(6) . . ?
C5 C4 H4A 107.7 . . ?
C3 C4 H4A 107.7 . . ?
C5 C4 H4B 107.7 . . ?
C3 C4 H4B 107.7 . . ?
H4A C4 H4B 107.1 . . ?
C11 C14 H14A 109.5 . . ?
C11 C14 H14B 109.5 . . ?
H14A C14 H14B 109.5 . . ?
C11 C14 H14C 109.5 . . ?
H14A C14 H14C 109.5 . . ?
H14B C14 H14C 109.5 . . ?
C2 C3 C4 109.1(6) . . ?
C2 C3 H3A 109.9 . . ?
C4 C3 H3A 109.9 . . ?
C2 C3 H3B 109.9 . . ?
C4 C3 H3B 109.9 . . ?
H3A C3 H3B 108.3 . . ?
C3 C2 C1 114.5(6) . . ?
C3 C2 S1 114.0(5) . . ?
C1 C2 S1 87.1(4) . . ?
C3 C2 H2 113.0 . . ?
C1 C2 H2 113.0 . . ?
S1 C2 H2 113.0 . . ?
C7 C6 C1 120.9(7) . . ?
C7 C6 C5 107.4(7) . . ?
C1 C6 C5 107.7(5) . . ?
C7 C6 S1 122.5(7) . . ?
C1 C6 S1 89.3(4) . . ?
C5 C6 S1 107.3(5) . . ?
C4 C5 C6 112.6(6) . . ?
C4 C5 H5A 109.1 . . ?
C6 C5 H5A 109.1 . . ?
C4 C5 H5B 109.1 . . ?
C6 C5 H5B 109.1 . . ?
H5A C5 H5B 107.8 . . ?
C6 C7 H7A 109.5 . . ?
C6 C7 H7B 109.5 . . ?
H7A C7 H7B 109.5 . . ?
C6 C7 H7C 109.5 . . ?
H7A C7 H7C 109.5 . . ?
H7B C7 H7C 109.5 . . ?

loop_
_geom_bond_atom_site_label_1
_geom_bond_atom_site_label_2
_geom_bond_distance
_geom_bond_site_symmetry_2
_geom_bond_publ_flag
S2 O1 1.422(4) . ?
S2 O2 1.433(3) . ?
S2 N1 1.616(4) . ?
S2 C8 1.762(6) . ?
S1 C6 1.815(7) . ?
S1 C2 1.864(6) . ?
N1 C1 1.454(6) . ?
N1 H1N 0.76(5) . ?
C8 C13 1.384(7) . ?
C8 C9 1.385(6) . ?
C1 C6 1.512(8) . ?
C1 C2 1.526(8) . ?
C1 H1A 0.9800 . ?
C9 C10 1.369(8) . ?
C9 H9 0.9300 . ?
C13 C12 1.359(8) . ?
C13 H13 0.9300 . ?
C11 C10 1.391(8) . ?
C11 C12 1.397(8) . ?
C11 C14 1.497(8) . ?
C12 H12 0.9300 . ?
C10 H10 0.9300 . ?
C4 C5 1.471(10) . ?
C4 C3 1.560(10) . ?
C4 H4A 0.9700 . ?
C4 H4B 0.9700 . ?
C14 H14A 0.9600 . ?
C14 H14B 0.9600 . ?
C14 H14C 0.9600 . ?
C3 C2 1.449(9) . ?
C3 H3A 0.9700 . ?
C3 H3B 0.9700 . ?
C2 H2 0.9800 . ?
C6 C7 1.408(10) . ?
C6 C5 1.613(10) . ?
C5 H5A 0.9700 . ?
C5 H5B 0.9700 . ?
C7 H7A 0.9600 . ?
C7 H7B 0.9600 . ?
C7 H7C 0.9600 . ?

loop_
_geom_torsion_atom_site_label_1
_geom_torsion_atom_site_label_2
_geom_torsion_atom_site_label_3
_geom_torsion_atom_site_label_4
_geom_torsion
_geom_torsion_site_symmetry_1
_geom_torsion_site_symmetry_2
_geom_torsion_site_symmetry_3
_geom_torsion_site_symmetry_4
_geom_torsion_publ_flag
O1 S2 N1 C1 46.0(5) . . . . ?
O2 S2 N1 C1 174.8(4) . . . . ?
C8 S2 N1 C1 -69.7(4) . . . . ?
O1 S2 C8 C13 167.5(4) . . . . ?
O2 S2 C8 C13 37.5(4) . . . . ?
N1 S2 C8 C13 -76.9(4) . . . . ?
O1 S2 C8 C9 -11.0(4) . . . . ?
O2 S2 C8 C9 -141.0(4) . . . . ?
N1 S2 C8 C9 104.6(4) . . . . ?
S2 N1 C1 C6 -147.2(5) . . . . ?
S2 N1 C1 C2 101.0(5) . . . . ?
C13 C8 C9 C10 -1.1(7) . . . . ?
S2 C8 C9 C10 177.4(4) . . . . ?
C9 C8 C13 C12 1.3(7) . . . . ?
S2 C8 C13 C12 -177.2(4) . . . . ?
C8 C13 C12 C11 0.0(8) . . . . ?
C10 C11 C12 C13 -1.5(8) . . . . ?
C14 C11 C12 C13 177.7(5) . . . . ?
C8 C9 C10 C11 -0.5(8) . . . . ?
C12 C11 C10 C9 1.7(8) . . . . ?
C14 C11 C10 C9 -177.5(5) . . . . ?
C5 C4 C3 C2 -24.0(9) . . . . ?
C4 C3 C2 C1 56.5(7) . . . . ?
C4 C3 C2 S1 -41.6(7) . . . . ?
N1 C1 C2 C3 41.0(8) . . . . ?
C6 C1 C2 C3 -82.5(6) . . . . ?
N1 C1 C2 S1 156.1(4) . . . . ?
C6 C1 C2 S1 32.6(4) . . . . ?
C6 S1 C2 C3 87.7(6) . . . . ?
C6 S1 C2 C1 -27.9(4) . . . . ?
N1 C1 C6 C7 70.8(10) . . . . ?
C2 C1 C6 C7 -161.7(8) . . . . ?
N1 C1 C6 C5 -53.0(7) . . . . ?
C2 C1 C6 C5 74.4(5) . . . . ?
N1 C1 C6 S1 -161.0(4) . . . . ?
C2 C1 C6 S1 -33.5(4) . . . . ?
C2 S1 C6 C7 155.0(9) . . . . ?
C2 S1 C6 C1 28.1(4) . . . . ?
C2 S1 C6 C5 -80.2(5) . . . . ?
C3 C4 C5 C6 23.8(8) . . . . ?
C7 C6 C5 C4 174.7(6) . . . . ?
C1 C6 C5 C4 -53.6(7) . . . . ?
S1 C6 C5 C4 41.3(6) . . . . ?
